data_4110849
loop_
_publ_author_name
'David S. Laitar'
'Emily Y. Tsui'
'Joseph P. Sadighi'

_publ_contact_author_address
;2-204, 77 Massachusetts Ave.
Cambridge, MA 02139
;
_publ_contact_author_email jsadighi@mit.edu
_publ_contact_author_name 'Joseph P. Sadighi'
_publ_section_title
;
 Catalytic Diboration of Aldehydes via Insertion into the Copper-Boron
 Bond
;
_journal_name_full 'Journal of the American Chemical Society'
_journal_page_first 11036
_journal_page_last 11037
_journal_paper_doi 10.1021/ja064019z
_journal_volume 128
_journal_year 2006
_chemical_formula_sum 'C22 H36 B2 O5'
_chemical_formula_weight 402.13
_chemical_name_systematic
; 
 ? 
;
_space_group_IT_number 61
_symmetry_cell_setting orthorhombic
_symmetry_space_group_name_Hall '-P 2ac 2ab'
_symmetry_space_group_name_H-M 'P b c a'
_atom_sites_solution_hydrogens geom
_atom_sites_solution_primary direct
_atom_sites_solution_secondary difmap
_audit_creation_method SHELXL-97
_cell_angle_alpha 90.00
_cell_angle_beta 90.00
_cell_angle_gamma 90.00
_cell_formula_units_Z 8
_cell_length_a 16.6596(5)
_cell_length_b 13.4080(6)
_cell_length_c 20.9886(9)
_cell_measurement_reflns_used 7355
_cell_measurement_temperature 100(2)
_cell_measurement_theta_max 30.30
_cell_measurement_theta_min 2.75
_cell_volume 4688.3(3)
_computing_cell_refinement 'SAINT 5 (Bruker-AXS, 2003)'
_computing_data_collection 'SMART 5 (Bruker-AXS, 2003)'
_computing_data_reduction 'SAINT 5 (Bruker-AXS, 2003)'
_computing_molecular_graphics 'Bruker SHELXTL'
_computing_publication_material 'Bruker SHELXTL'
_computing_structure_refinement 'SHELXL-97 (Sheldrick, 1997)'
_computing_structure_solution 'SHELXS-97 (Sheldrick, 1990)'
_diffrn_ambient_temperature 100(2)
_diffrn_measured_fraction_theta_full 1.000
_diffrn_measured_fraction_theta_max 1.000
_diffrn_measurement_device_type 'Bruker Smart APEX CCD'
_diffrn_measurement_method 'omega and phi scans'
_diffrn_radiation_monochromator graphite
_diffrn_radiation_source 'fine-focus sealed tube'
_diffrn_radiation_type MoK\a
_diffrn_radiation_wavelength 0.71073
_diffrn_reflns_av_R_equivalents 0.0451
_diffrn_reflns_av_sigmaI/netI 0.0185
_diffrn_reflns_limit_h_max 23
_diffrn_reflns_limit_h_min -23
_diffrn_reflns_limit_k_max 18
_diffrn_reflns_limit_k_min -18
_diffrn_reflns_limit_l_max 28
_diffrn_reflns_limit_l_min -29
_diffrn_reflns_number 100005
_diffrn_reflns_theta_full 29.57
_diffrn_reflns_theta_max 29.57
_diffrn_reflns_theta_min 1.94
_exptl_absorpt_coefficient_mu 0.077
_exptl_absorpt_correction_T_max 0.9923
_exptl_absorpt_correction_T_min 0.8937
_exptl_absorpt_correction_type multi-scan
_exptl_absorpt_process_details sadabs
_exptl_crystal_colour colorless
_exptl_crystal_density_diffrn 1.139
_exptl_crystal_description block
_exptl_crystal_F_000 1744
_exptl_crystal_size_max 0.10
_exptl_crystal_size_mid 0.10
_exptl_crystal_size_min 0.10
_refine_diff_density_max 0.648
_refine_diff_density_min -0.193
_refine_diff_density_rms 0.065
_refine_ls_extinction_method none
_refine_ls_goodness_of_fit_ref 1.070
_refine_ls_hydrogen_treatment constr
_refine_ls_matrix_type full
_refine_ls_number_parameters 273
_refine_ls_number_reflns 6578
_refine_ls_number_restraints 0
_refine_ls_restrained_S_all 1.070
_refine_ls_R_factor_all 0.0696
_refine_ls_R_factor_gt 0.0603
_refine_ls_shift/su_max 0.000
_refine_ls_shift/su_mean 0.000
_refine_ls_structure_factor_coef Fsqd
_refine_ls_weighting_details 'calc w=1/[\s^2^(Fo^2^)+(0.0819P)^2^+3.2285P] where P=(Fo^2^+2Fc^2^)/3'
_refine_ls_weighting_scheme calc
_refine_ls_wR_factor_gt 0.1571
_refine_ls_wR_factor_ref 0.1655
_reflns_number_gt 5596
_reflns_number_total 6578
_reflns_threshold_expression >2sigma(I)
_cod_data_source_file ja064019zsi20060718_122859_1.cif
_cod_data_source_block 05179fin
_cod_database_code 4110849

loop_
_symmetry_equiv_pos_as_xyz
'x, y, z'
'-x+1/2, -y, z+1/2'
'-x, y+1/2, -z+1/2'
'x+1/2, -y+1/2, -z'
'-x, -y, -z'
'x-1/2, y, -z-1/2'
'x, -y-1/2, z-1/2'
'-x-1/2, y-1/2, z'

loop_
_atom_site_label
_atom_site_type_symbol
_atom_site_fract_x
_atom_site_fract_y
_atom_site_fract_z
_atom_site_U_iso_or_equiv
_atom_site_adp_type
_atom_site_occupancy
_atom_site_symmetry_multiplicity
_atom_site_calc_flag
_atom_site_refinement_flags
B1 B 0.30275(9) 0.41992(12) 0.20917(7) 0.0165(3) Uani 1 1 d .
B2 B 0.20690(9) 0.45751(12) 0.32953(7) 0.0178(3) Uani 1 1 d .
C1 C 0.20861(8) 0.43424(10) 0.21656(6) 0.0152(2) Uani 1 1 d .
H1 H 0.1964 0.5069 0.2120 0.018 Uiso 1 1 calc R
C2 C 0.16262(7) 0.37851(10) 0.16525(6) 0.0142(2) Uani 1 1 d .
C3 C 0.16322(8) 0.27371(10) 0.16248(6) 0.0160(3) Uani 1 1 d .
C4 C 0.12172(9) 0.22553(10) 0.11362(7) 0.0196(3) Uani 1 1 d .
H4 H 0.1232 0.1548 0.1114 0.024 Uiso 1 1 calc R
C5 C 0.07833(9) 0.27784(12) 0.06819(7) 0.0215(3) Uani 1 1 d .
C6 C 0.07848(9) 0.38125(11) 0.07158(7) 0.0210(3) Uani 1 1 d .
H6 H 0.0490 0.4181 0.0408 0.025 Uiso 1 1 calc R
C7 C 0.12054(8) 0.43272(10) 0.11872(6) 0.0167(3) Uani 1 1 d .
C8 C 0.20503(9) 0.21059(11) 0.21182(7) 0.0220(3) Uani 1 1 d .
H8A H 0.1730 0.2094 0.2510 0.033 Uiso 1 1 calc R
H8B H 0.2580 0.2389 0.2210 0.033 Uiso 1 1 calc R
H8C H 0.2113 0.1425 0.1956 0.033 Uiso 1 1 calc R
C9 C 0.03284(12) 0.22384(15) 0.01667(8) 0.0337(4) Uani 1 1 d .
H9A H 0.0708 0.1965 -0.0144 0.051 Uiso 1 1 calc R
H9B H -0.0036 0.2705 -0.0047 0.051 Uiso 1 1 calc R
H9C H 0.0017 0.1694 0.0356 0.051 Uiso 1 1 calc R
C10 C 0.11829(10) 0.54549(11) 0.11746(7) 0.0231(3) Uani 1 1 d .
H10A H 0.1727 0.5714 0.1108 0.035 Uiso 1 1 calc R
H10B H 0.0973 0.5703 0.1581 0.035 Uiso 1 1 calc R
H10C H 0.0834 0.5678 0.0827 0.035 Uiso 1 1 calc R
C11 C 0.42162(8) 0.40204(11) 0.15901(7) 0.0196(3) Uani 1 1 d .
C12 C 0.43292(8) 0.38836(11) 0.23229(7) 0.0209(3) Uani 1 1 d .
C13 C 0.41340(10) 0.30334(13) 0.12371(8) 0.0279(3) Uani 1 1 d .
H13A H 0.3723 0.2624 0.1445 0.042 Uiso 1 1 calc R
H13B H 0.4649 0.2680 0.1245 0.042 Uiso 1 1 calc R
H13C H 0.3977 0.3161 0.0795 0.042 Uiso 1 1 calc R
C14 C 0.48288(9) 0.46780(13) 0.12668(9) 0.0288(3) Uani 1 1 d .
H14A H 0.4688 0.4755 0.0816 0.043 Uiso 1 1 calc R
H14B H 0.5361 0.4372 0.1302 0.043 Uiso 1 1 calc R
H14C H 0.4835 0.5334 0.1472 0.043 Uiso 1 1 calc R
C15 C 0.47985(10) 0.29667(13) 0.25194(9) 0.0301(3) Uani 1 1 d .
H15A H 0.4843 0.2946 0.2985 0.045 Uiso 1 1 calc R
H15B H 0.5336 0.2993 0.2331 0.045 Uiso 1 1 calc R
H15C H 0.4520 0.2367 0.2370 0.045 Uiso 1 1 calc R
C16 C 0.46622(10) 0.48124(14) 0.26479(8) 0.0298(3) Uani 1 1 d .
H16A H 0.4347 0.5396 0.2519 0.045 Uiso 1 1 calc R
H16B H 0.5224 0.4907 0.2522 0.045 Uiso 1 1 calc R
H16C H 0.4630 0.4731 0.3111 0.045 Uiso 1 1 calc R
C17 C 0.23951(10) 0.49474(12) 0.43107(7) 0.0236(3) Uani 1 1 d .
C18 C 0.24828(10) 0.58910(11) 0.38857(7) 0.0221(3) Uani 1 1 d .
C19 C 0.31898(11) 0.44176(13) 0.44271(8) 0.0320(4) Uani 1 1 d .
H19A H 0.3089 0.3770 0.4629 0.048 Uiso 1 1 calc R
H19B H 0.3526 0.4826 0.4708 0.048 Uiso 1 1 calc R
H19C H 0.3466 0.4316 0.4020 0.048 Uiso 1 1 calc R
C20 C 0.19541(13) 0.51182(15) 0.49358(8) 0.0371(4) Uani 1 1 d .
H20A H 0.1412 0.5366 0.4848 0.056 Uiso 1 1 calc R
H20B H 0.2247 0.5610 0.5191 0.056 Uiso 1 1 calc R
H20C H 0.1920 0.4488 0.5171 0.056 Uiso 1 1 calc R
C21 C 0.32536(11) 0.64719(13) 0.39742(8) 0.0310(4) Uani 1 1 d .
H21A H 0.3711 0.6051 0.3858 0.047 Uiso 1 1 calc R
H21B H 0.3304 0.6676 0.4421 0.047 Uiso 1 1 calc R
H21C H 0.3245 0.7065 0.3701 0.047 Uiso 1 1 calc R
C22 C 0.17640(12) 0.65917(14) 0.39184(9) 0.0351(4) Uani 1 1 d .
H22A H 0.1806 0.7092 0.3580 0.053 Uiso 1 1 calc R
H22B H 0.1755 0.6926 0.4334 0.053 Uiso 1 1 calc R
H22C H 0.1268 0.6208 0.3863 0.053 Uiso 1 1 calc R
O1 O 0.18136(6) 0.40226(7) 0.27924(5) 0.0172(2) Uani 1 1 d .
O2 O 0.34255(6) 0.44967(8) 0.15543(5) 0.0190(2) Uani 1 1 d .
O3 O 0.34980(6) 0.37678(8) 0.25419(5) 0.0206(2) Uani 1 1 d .
O4 O 0.24750(7) 0.54606(8) 0.32436(5) 0.0211(2) Uani 1 1 d .
O5 O 0.19110(7) 0.42852(8) 0.39114(5) 0.0223(2) Uani 1 1 d .

loop_
_atom_site_aniso_label
_atom_site_aniso_U_11
_atom_site_aniso_U_22
_atom_site_aniso_U_33
_atom_site_aniso_U_23
_atom_site_aniso_U_13
_atom_site_aniso_U_12
B1 0.0145(6) 0.0191(7) 0.0158(6) -0.0037(5) -0.0001(5) -0.0032(5)
B2 0.0157(6) 0.0212(7) 0.0166(7) -0.0034(5) -0.0003(5) 0.0002(5)
C1 0.0149(6) 0.0171(6) 0.0136(6) -0.0027(5) 0.0007(4) -0.0016(4)
C2 0.0121(5) 0.0180(6) 0.0125(5) -0.0024(4) 0.0010(4) -0.0019(4)
C3 0.0150(6) 0.0177(6) 0.0153(6) -0.0010(5) 0.0018(4) 0.0011(4)
C4 0.0232(7) 0.0174(6) 0.0183(6) -0.0042(5) 0.0030(5) -0.0045(5)
C5 0.0214(6) 0.0290(7) 0.0140(6) -0.0028(5) -0.0004(5) -0.0095(5)
C6 0.0218(6) 0.0275(7) 0.0136(6) 0.0037(5) -0.0023(5) -0.0022(5)
C7 0.0186(6) 0.0173(6) 0.0143(6) 0.0010(5) 0.0026(5) -0.0017(5)
C8 0.0238(7) 0.0179(6) 0.0244(7) 0.0005(5) -0.0036(5) 0.0031(5)
C9 0.0396(9) 0.0410(10) 0.0206(7) -0.0049(7) -0.0071(6) -0.0174(8)
C10 0.0288(7) 0.0194(7) 0.0211(7) 0.0037(5) -0.0003(5) -0.0002(5)
C11 0.0149(6) 0.0223(7) 0.0216(6) 0.0000(5) 0.0023(5) 0.0019(5)
C12 0.0133(6) 0.0273(7) 0.0222(7) 0.0000(5) -0.0016(5) 0.0001(5)
C13 0.0290(8) 0.0288(8) 0.0259(8) -0.0068(6) 0.0053(6) 0.0023(6)
C14 0.0189(7) 0.0332(8) 0.0344(8) 0.0072(7) 0.0072(6) 0.0016(6)
C15 0.0210(7) 0.0331(8) 0.0362(9) 0.0065(7) -0.0041(6) 0.0053(6)
C16 0.0205(7) 0.0358(9) 0.0329(8) -0.0094(7) -0.0065(6) -0.0025(6)
C17 0.0321(8) 0.0234(7) 0.0153(6) -0.0040(5) -0.0017(5) -0.0064(6)
C18 0.0293(7) 0.0194(6) 0.0176(6) -0.0061(5) -0.0011(5) -0.0033(5)
C19 0.0404(9) 0.0301(8) 0.0257(8) -0.0033(6) -0.0115(7) -0.0006(7)
C20 0.0523(11) 0.0418(10) 0.0172(7) -0.0072(7) 0.0075(7) -0.0100(8)
C21 0.0391(9) 0.0301(8) 0.0239(8) -0.0053(6) -0.0040(6) -0.0147(7)
C22 0.0429(10) 0.0268(8) 0.0356(9) -0.0110(7) -0.0009(7) 0.0051(7)
O1 0.0179(4) 0.0202(5) 0.0134(4) -0.0027(4) 0.0017(3) -0.0032(4)
O2 0.0142(4) 0.0235(5) 0.0194(5) 0.0009(4) 0.0012(4) 0.0012(4)
O3 0.0147(4) 0.0292(5) 0.0180(5) 0.0005(4) -0.0005(4) -0.0009(4)
O4 0.0274(5) 0.0208(5) 0.0150(5) -0.0037(4) 0.0001(4) -0.0056(4)
O5 0.0279(5) 0.0239(5) 0.0152(5) -0.0032(4) 0.0007(4) -0.0076(4)

loop_
_atom_type_symbol
_atom_type_description
_atom_type_scat_dispersion_real
_atom_type_scat_dispersion_imag
_atom_type_scat_source
C C 0.0033 0.0016 'International Tables Vol C Tables 4.2.6.8 and 6.1.1.4'
H H 0.0000 0.0000 'International Tables Vol C Tables 4.2.6.8 and 6.1.1.4'
B B 0.0013 0.0007 'International Tables Vol C Tables 4.2.6.8 and 6.1.1.4'
O O 0.0106 0.0060 'International Tables Vol C Tables 4.2.6.8 and 6.1.1.4'

loop_
_geom_angle_atom_site_label_1
_geom_angle_atom_site_label_2
_geom_angle_atom_site_label_3
_geom_angle
O3 B1 O2 114.73(12)
O3 B1 C1 123.66(12)
O2 B1 C1 121.60(13)
O1 B2 O4 124.45(13)
O1 B2 O5 121.10(13)
O4 B2 O5 114.43(12)
O1 C1 C2 109.79(10)
O1 C1 B1 111.13(11)
C2 C1 B1 111.70(11)
C7 C2 C3 119.46(12)
C7 C2 C1 119.36(12)
C3 C2 C1 121.16(12)
C4 C3 C2 119.31(13)
C4 C3 C8 118.28(12)
C2 C3 C8 122.39(12)
C5 C4 C3 121.96(13)
C4 C5 C6 117.96(13)
C4 C5 C9 120.85(14)
C6 C5 C9 121.19(14)
C5 C6 C7 122.09(13)
C6 C7 C2 119.19(12)
C6 C7 C10 118.01(13)
C2 C7 C10 122.80(12)
O2 C11 C14 109.27(12)
O2 C11 C13 105.83(12)
C14 C11 C13 110.46(13)
O2 C11 C12 102.13(11)
C14 C11 C12 115.48(13)
C13 C11 C12 112.85(13)
O3 C12 C15 108.43(12)
O3 C12 C16 106.85(12)
C15 C12 C16 110.70(13)
O3 C12 C11 101.97(10)
C15 C12 C11 115.23(13)
C16 C12 C11 112.89(13)
O5 C17 C20 108.62(13)
O5 C17 C19 106.75(12)
C20 C17 C19 110.60(14)
O5 C17 C18 102.53(11)
C20 C17 C18 114.69(14)
C19 C17 C18 112.95(14)
O4 C18 C21 108.84(12)
O4 C18 C22 106.09(13)
C21 C18 C22 110.12(14)
O4 C18 C17 101.90(11)
C21 C18 C17 115.35(13)
C22 C18 C17 113.70(14)
B2 O1 C1 116.36(11)
B1 O2 C11 105.44(11)
B1 O3 C12 106.38(11)
B2 O4 C18 105.82(11)
B2 O5 C17 105.15(11)

loop_
_geom_bond_atom_site_label_1
_geom_bond_atom_site_label_2
_geom_bond_distance
B1 O3 1.3571(18)
B1 O2 1.3679(18)
B1 C1 1.588(2)
B2 O1 1.3578(18)
B2 O4 1.3707(19)
B2 O5 1.3757(19)
C1 O1 1.4563(16)
C1 C2 1.5182(18)
C2 C7 1.4048(19)
C2 C3 1.4064(19)
C3 C4 1.3953(19)
C3 C8 1.5079(19)
C4 C5 1.387(2)
C5 C6 1.388(2)
C5 C9 1.506(2)
C6 C7 1.3950(19)
C7 C10 1.513(2)
C11 O2 1.4659(17)
C11 C14 1.510(2)
C11 C13 1.523(2)
C11 C12 1.560(2)
C12 O3 1.4671(17)
C12 C15 1.514(2)
C12 C16 1.524(2)
C17 O5 1.4632(17)
C17 C20 1.521(2)
C17 C19 1.522(2)
C17 C18 1.555(2)
C18 O4 1.4660(17)
C18 C21 1.513(2)
C18 C22 1.524(2)
